data_1510888
loop_
_publ_author_name
'Ilyukhin, A.B.'
'Dzhurinskii, B.F.'

_publ_section_title
;
 Crystal structures of double oxoborates LnCa4O(BO3)3 (Ln=Gd, Tb, Lu) and
 Eu2CaO(BO3)2
;
_journal_name_full 'Zhurnal Neorganicheskoi Khimii'
_journal_page_first 917
_journal_page_last 920
_journal_volume 38
_journal_year 1993
_chemical_formula_sum 'B3 Ca4 Lu O10'
_chemical_name_systematic 'Lu Ca4 O (B O3)3'
_space_group_IT_number 8
_symmetry_space_group_name_Hall 'C -2y'
_symmetry_space_group_name_H-M 'C 1 m 1'
_cell_angle_alpha 90
_cell_angle_beta 101.12
_cell_angle_gamma 90
_cell_formula_units_Z 2
_cell_length_a 8.055
_cell_length_b 15.986
_cell_length_c 3.511
_cell_volume 443.614
_citation_journal_id_ASTM ZNOKAQ
_cod_data_source_file boron_406.cif
_cod_data_source_block B3Ca4Lu1O10
_cod_original_cell_volume 443.6137
_cod_original_formula_sum 'B3 Ca4 Lu1 O10'
_cod_database_code 1510888

loop_
_symmetry_equiv_pos_as_xyz
x,y,z
x,-y,z
x+1/2,y+1/2,z
x+1/2,-y+1/2,z

loop_
_atom_site_label
_atom_site_type_symbol
_atom_site_fract_x
_atom_site_fract_y
_atom_site_fract_z
_atom_site_occupancy
_atom_site_U_iso_or_equiv
Ca3 Ca+2 0.25314 0.17924 0.6432 1 0.0
Lu1 Lu+3 0 0 0 0.64 0.0
Ca2 Ca+2 0.14119 0.38754 0.32406 0.82 0.0
O1 O-2 0.8233 0 0.4149 1 0.0
O3 O-2 0.1987 0 0.6008 1 0.0
O6 O-2 0.7808 0.1763 -0.1237 1 0.0
B2 B+3 0.9421 0.1963 0.0707 1 0.0
O4 O-2 0.0744 0.1412 0.0669 1 0.0
O2 O-2 0.4584 -0.0747 0.7451 1 0.0
Ca1 Ca+2 0 0 0 0.36 0.0
Lu2 Lu+3 0.14119 0.38754 0.32406 0.18 0.0
B1 B+3 0.3717 0 0.6979 1 0.0
O5 O-2 0.9635 0.2705 0.2671 1 0.0
